data_4021941
loop_
_publ_author_name
'Asano, Moriteru'
'Inoue, Munenori'
'Watanabe, Kazuhiro'
'Abe, Hideki'
'Katoh, Tadashi'

_publ_contact_author
;    Tadashi Katoh
    Tohoku Pharmacetucal University
    4-4-1 Komatsushim, Aoba-ku, Sendai
    981-8558, Japan
;
_publ_contact_author_email katoh@tohoku-pharm.ac.jp
_publ_section_title
;
 Synthetic Studies toward GKK1032s, Novel Antibiotic Antitumor Agents:
 Enantioselective Synthesis of the Fully Elaborated Tricyclic Core via
 an Intramolecular Diels-Alder Cycloaddition
;
_journal_issue 18
_journal_name_full 'Journal of Organic Chemistry'
_journal_page_first 6942
_journal_page_last 6951
_journal_paper_doi 10.1021/jo0610208
_journal_volume 71
_journal_year 2006
_chemical_formula_moiety ' C16 H30 O5 '
_chemical_formula_sum 'C16 H30 O5'
_chemical_formula_weight 302.40
_chemical_melting_point 375
_chemical_name_systematic
;
(1S,4S,4aR,5R,6S,7S,8aR)-1-Methoxy-4-methoxymethoxy-1,5,7,8a-tetramethyl-
4a,5,6,7,8,8a-hexahydroisochroman-6-ol
;
_space_group_IT_number 19
_symmetry_cell_setting orthorhombic
_symmetry_space_group_name_Hall 'P 2ac 2ab'
_symmetry_space_group_name_H-M 'P 21 21 21'
_atom_type_scat_source 'International Tables (1974)'
_cell_angle_alpha 90(0)
_cell_angle_beta 90(0)
_cell_angle_gamma 90(0)
_cell_formula_units_Z 4
_cell_length_a 11.195(3)
_cell_length_b 15.666(6)
_cell_length_c 9.728(3)
_cell_volume 1706.1(9)
_computing_cell_refinement Crystan-GM
_computing_data_collection Crystan-GM
_computing_data_reduction Crystan-GM
_computing_molecular_graphics Crystan-GM
_computing_publication_material Crystan-GM
_computing_structure_refinement Crystan-GM
_computing_structure_solution Crystan-GM
_diffrn_measurement_device 'Mac Science MXC18'
_diffrn_measurement_method theta/omega
_diffrn_radiation_type ' Cu K-alpha '
_diffrn_radiation_wavelength 1.54178
_diffrn_reflns_av_R_equivalents 0.00
_diffrn_reflns_limit_h_max 0
_diffrn_reflns_limit_h_min -13
_diffrn_reflns_limit_k_max 18
_diffrn_reflns_limit_k_min 0
_diffrn_reflns_limit_l_max 11
_diffrn_reflns_limit_l_min 0
_diffrn_reflns_number 1727
_exptl_absorpt_coefficient_mu 6.638
_exptl_absorpt_correction_type none
_exptl_crystal_colour colorless
_exptl_crystal_density_diffrn 1.20
_exptl_crystal_density_meas 1.18
_exptl_crystal_description prism
_exptl_crystal_preparation 'diethyl ether'
_exptl_crystal_size_max 0.400000
_exptl_crystal_size_mid 0.300000
_exptl_crystal_size_min 0.250000
_refine_diff_density_max -0.21
_refine_diff_density_min 0.14
_refine_ls_extinction_coef 0.0000
_refine_ls_extinction_method Larson
_refine_ls_goodness_of_fit_obs 0.23986E+01
_refine_ls_hydrogen_treatment
;
;
_refine_ls_number_parameters 355
_refine_ls_number_reflns 1617
_refine_ls_R_factor_obs 0.0396
_refine_ls_shift/esd_max 0.0179
_refine_ls_structure_factor_coef F
_refine_ls_weighting_scheme ' Count statistics    '
_refine_ls_wR_factor_obs 0.0477
_reflns_number_observed 1621
_reflns_number_total 1651
_reflns_observed_criterion refl_observed_if_F_>_0.20_sigma(F)
_cod_data_source_file jo0610208si20060706_123204.cif
_cod_depositor_comments
;
The following automatic conversions were performed:
'_symmetry_cell_setting' value 'Orthorhombic' changed to 'orthorhombic'
according to '/home/saulius/struct/CIF-dictionaries/cif_core.dic'
dictionary named 'cif_core.dic' version 2.4.1 from
2010-06-29.

'_exptl_absorpt_correction_type' value ' none ' changed to
'none' according to '/home/saulius/struct/CIF-dictionaries/cif_core.dic'
dictionary named 'cif_core.dic' version 2.4.1 from 2010-06-29.

Automatic conversion script
Id: cif_fix_enum 1527 2010-12-29 10:47:43Z saulius 

The following automatic conversions were performed:

'_chemical_melting_point' value '375K' was changed to '375' - the
value should be numeric and without a unit
designator.

'_atom_site_thermal_displace_type' tag value 'Uij' was
replaced with 'Uani' value 30 times.

Automatic conversion script
Id: cif_fix_values 1646 2011-03-28 12:23:43Z adriana 
;
_cod_original_sg_symbol_H-M ' P 21 21 21 '
_cod_database_code 4021941

loop_
_symmetry_equiv_pos_as_xyz
'    +X,    +Y,    +Z'
' X+1/2, -Y+1/2,     -Z'
' -X+1/2,    -Y,  Z+1/2'
'     -X, Y+1/2, -Z+1/2'

loop_
_atom_site_aniso_label
_atom_site_aniso_U_11
_atom_site_aniso_U_22
_atom_site_aniso_U_33
_atom_site_aniso_U_12
_atom_site_aniso_U_13
_atom_site_aniso_U_23
O(1) 0.0683(7) 0.0415(5) 0.0453(5) 0.0015(5) 0.0061(6) 0.0001(5)
O(2) 0.0601(6) 0.0333(5) 0.0628(7) -.0022(5) -.0032(6) 0.0054(5)
O(3) 0.0830(9) 0.0370(6) 0.0750(8) -.0011(6) 0.0140(7) 0.0018(6)
O(4) 0.0584(7) 0.0591(6) 0.0680(8) -.0031(6) -.0167(6) 0.0074(6)
C(5) 0.054(1) 0.044(1) 0.060(1) -.004(1) -.002(1) 0.003(1)
C(6) 0.0560(8) 0.0341(7) 0.0538(9) 0.0043(7) -.0033(8) 0.0038(6)
C(7) 0.0487(8) 0.0336(6) 0.0481(8) 0.0062(6) -.0004(7) 0.0007(6)
C(8) 0.0498(8) 0.0324(7) 0.0419(8) 0.0065(7) 0.0029(7) -.0015(6)
C(9) 0.054(8) 0.045(1) 0.052(1) 0.001(1) -.005(1) 0.006(1)
C(10) 0.058(1) 0.044(1) 0.046(1) 0.005(1) 0.003(1) 0.002(1)
O(11) 0.0791(9) 0.0717(9) 0.1189(13) -.0135(8) -.0316(10) -.0019(9)
C(12) 0.051(1) 0.053(1) 0.065(1) -.004(1) 0.004(1) 0.004(1)
C(13) 0.073(1) 0.047(1) 0.067(1) 0.006(1) -.011(1) 0.012(1)
C(14) 0.062(1) 0.043(1) 0.067(1) 0.012(1) 0.010(1) -.003(1)
C(15) 0.061(1) 0.043(1) 0.053(1) -.003(1) 0.009(1) 0.008(1)
C(16) 0.055(1) 0.038(1) 0.050(1) 0.001(1) -.002(1) -.005(1)
C(17) 0.069(1) 0.076(1) 0.053(1) -.001(1) 0.010(1) 0.008(1)
C(18) 0.073(1) 0.068(1) 0.065(1) -.002(1) -.005(1) 0.027(1)
C(19) 0.069(1) 0.133(2) 0.068(1) -.008(2) -.019(1) -.0009(2)
C(20) 0.074(1) 0.084(2) 0.090(2) -0.032(1) -0.019(1) 0.023(1)
C(21) 0.080(2) 0.153(3) 0.102(2) -0.004(2) -0.001(2) 0.012(2)

loop_
_atom_site_label
_atom_site_fract_x
_atom_site_fract_y
_atom_site_fract_z
_atom_site_U_iso_or_equiv
_atom_site_occupancy
_atom_site_thermal_displace_type
O(1) -0.55624(10) -0.10440(6) -0.50220(11) 0.052 1.000 Uani
O(2) -0.59916(10) -0.22603(6) -0.63204(12) 0.052 1.000 Uani
O(3) -0.46183(12) 0.10393(7) -0.76539(13) 0.065 1.000 Uani
O(4) -0.75381(11) -0.08591(7) -0.87653(13) 0.062 1.000 Uani
C(5) -0.69420(17) -0.18432(12) -0.70485(21) 0.053 1.000 Uani
C(6) -0.50688(14) -0.16864(8) -0.58609(16) 0.048 1.000 Uani
C(7) -0.45141(14) -0.12174(8) -0.71107(16) 0.043 1.000 Uani
C(8) -0.55236(15) -0.07171(9) -0.78951(16) 0.041 1.000 Uani
C(9) -0.35715(19) -0.05752(12) -0.66240(20) 0.050 1.000 Uani
C(10) -0.49950(17) -0.01879(10) -0.90873(18) 0.049 1.000 Uani
O(11) -0.90729(14) -0.18367(9) -0.91835(19) 0.090 1.000 Uani
C(12) -0.30558(17) -0.00273(12) -0.77748(22) 0.056 1.000 Uani
C(13) -0.4208(2) -0.2257(1) -0.5083(2) 0.062 1.000 Uani
C(14) -0.39198(19) -0.18869(11) -0.80512(22) 0.057 1.000 Uani
C(15) -0.40479(16) 0.04313(10) -0.85368(19) 0.052 1.000 Uani
C(16) -0.65249(16) -0.13314(10) -0.82823(17) 0.048 1.000 Uani
C(17) -0.6090(2) -0.1302(1) -0.3754(2) 0.066 1.000 Uani
C(18) -0.5888(2) 0.0296(1) -0.9971(2) 0.069 1.000 Uani
C(19) -0.8255(2) -0.1267(2) -0.9750(3) 0.090 1.000 Uani
C(20) -0.2116(2) 0.0581(2) -0.7227(3) 0.083 1.000 Uani
C(21) -1.0118(3) -0.1445(3) -0.8703(4) 0.112 1.000 Uani
H(3) -0.4402(17) 0.1509(13) -0.7959(20) 0.071 1.000 Uiso
H(5A) -0.7355(15) -0.1418(11) -0.6424(18) 0.058 1.000 Uani
H(5B) -0.7499(14) -0.2301(10) -0.7279(15) 0.052 1.000 Uani
H(8) -0.5849(14) -0.0343(9) -0.7277(15) 0.037 1.000 Uani
H(9A) -0.3878(15) -0.0238(11) -0.5935(17) 0.047 1.000 Uani
H(9B) -0.2916(15) -0.0863(10) -0.6104(19) 0.057 1.000 Uani
H(10) -0.4587(14) -0.0561(9) -0.9640(16) 0.046 1.000 Uani
H(12) -0.2676(13) -0.0409(10) -0.8444(20) 0.055 1.000 Uani
H(13A) -0.3911(18) -0.2677(12) -0.5635(21) 0.073 1.000 Uiso
H(13B) -0.4628(19) -0.2524(12) -0.4242(21) 0.083 1.000 Uiso
H(13C) -0.353(2) -0.196(1) -0.477(2) 0.087 1.000 Uiso
H(14A) -0.4379(17) -0.2347(12) -0.8182(18) 0.061 1.000 Uiso
H(14B) -0.3674(18) -0.1700(13) -0.8984(23) 0.083 1.000 Uiso
H(14C) -0.3171(17) -0.2118(12) -0.7676(19) 0.068 1.000 Uiso
H(15) -0.3695(15) 0.0732(10) -0.9392(17) 0.059 1.000 Uani
H(16) -0.6293(13) -0.1728(9) -0.9014(20) 0.052 1.000 Uani
H(17A) -0.5531(19) -0.1484(13) -0.3069(23) 0.081 1.000 Uiso
H(17B) -0.6626(18) -0.1819(13) -0.3868(21) 0.079 1.000 Uiso
H(17C) -0.662(2) -0.087(2) -0.348(3) 0.110 1.000 Uiso
H(18A) -0.5472(16) 0.0648(11) -1.0490(20) 0.064 1.000 Uiso
H(18B) -0.6349(18) -0.0125(13) -1.0670(23) 0.093 1.000 Uiso
H(18C) -0.6419(19) 0.0608(14) -0.9385(24) 0.087 1.000 Uiso
H(19A) -0.862(3) -0.083(2) -1.029(3) 0.13 1.000 Uiso
H(19B) -0.770(2) -0.164(2) -1.041(3) 0.13 1.000 Uiso
H(20A) -0.1473(19) 0.0273(14) -0.6753(21) 0.083 1.000 Uiso
H(20B) -0.249(2) 0.103(1) -0.653(3) 0.111 1.000 Uiso
H(20C) -0.1837(19) 0.0937(15) -0.7827(23) 0.084 1.000 Uiso
H(21A) -1.058(3) -0.122(2) -0.958(4) 0.19 1.000 Uiso
H(21B) -0.977(3) -0.114(2) -0.793(3) 0.16 1.000 Uiso
H(21C) -1.061(4) -0.202(3) -0.846(4) 0.23 1.000 Uiso

loop_
_geom_angle_atom_site_label_1
_geom_angle_atom_site_label_2
_geom_angle_atom_site_label_3
_geom_angle
_geom_angle_publ_flag
C(6) O(1) C(17) 117.5(2) yes
C(5) O(2) C(6) 113.6(2) yes
C(16) O(4) C(19) 116.2(2) yes
O(2) C(5) C(16) 113.8(2) yes
O(1) C(6) O(2) 110.1(2) yes
O(1) C(6) C(7) 105.8(2) yes
O(1) C(6) C(13) 112.4(2) yes
O(2) C(6) C(7) 109.9(2) yes
O(2) C(6) C(13) 104.0(2) yes
C(7) C(6) C(13) 114.6(2) yes
C(6) C(7) C(8) 109.2(2) yes
C(6) C(7) C(9) 110.2(2) yes
C(6) C(7) C(14) 108.4(2) yes
C(8) C(7) C(9) 108.5(2) yes
C(8) C(7) C(14) 111.2(2) yes
C(9) C(7) C(14) 109.4(2) yes
C(7) C(8) C(10) 110.9(2) yes
C(7) C(8) C(16) 109.5(2) yes
C(10) C(8) C(16) 115.8(2) yes
C(7) C(9) C(12) 113.8(2) yes
C(8) C(10) C(15) 110.0(2) yes
C(8) C(10) C(18) 116.1(2) yes
C(15) C(10) C(18) 109.6(2) yes
C(19) O(11) C(21) 113.6(3) yes
C(9) C(12) C(15) 110.4(2) yes
C(9) C(12) C(20) 111.0(2) yes
C(15) C(12) C(20) 112.5(2) yes
O(3) C(15) C(10) 108.8(2) yes
O(3) C(15) C(12) 110.4(2) yes
C(10) C(15) C(12) 112.2(2) yes
O(4) C(16) C(5) 106.8(2) yes
O(4) C(16) C(8) 109.7(2) yes
C(5) C(16) C(8) 111.4(2) yes
O(4) C(19) O(11) 113.4(2) yes

loop_
_geom_bond_atom_site_label_1
_geom_bond_atom_site_label_2
_geom_bond_distance
_geom_bond_publ_flag
O(1) C(6) 1.409(2) yes
O(1) C(17) 1.425(3) yes
O(2) C(5) 1.436(3) yes
O(2) C(6) 1.441(2) yes
O(3) C(15) 1.433(3) yes
O(4) C(16) 1.433(3) yes
O(4) C(19) 1.404(3) yes
C(5) C(16) 1.517(3) yes
C(6) C(7) 1.550(3) yes
C(6) C(13) 1.517(3) yes
C(7) C(8) 1.573(3) yes
C(7) C(9) 1.533(3) yes
C(7) C(14) 1.543(3) yes
C(8) C(10) 1.544(3) yes
C(8) C(16) 1.525(3) yes
C(9) C(12) 1.524(3) yes
C(10) C(15) 1.534(3) yes
C(10) C(18) 1.521(3) yes
O(11) C(19) 1.393(4) yes
O(11) C(21) 1.401(4) yes
C(12) C(15) 1.516(3) yes
C(12) C(20) 1.517(4) yes

loop_
_geom_torsion_atom_site_label_1
_geom_torsion_atom_site_label_2
_geom_torsion_atom_site_label_3
_geom_torsion_atom_site_label_4
_geom_torsion
_geom_torsion_publ_flag
C(17) O(1) C(6) O(2) 64.1(2) yes
C(17) O(1) C(6) C(7) -177.2(2) yes
C(17) O(1) C(6) C(13) -51.4(2) yes
C(5) O(2) C(6) O(1) 57.0(2) yes
C(5) O(2) C(6) C(7) -59.2(2) yes
C(5) O(2) C(6) C(13) 177.7(2) yes
C(6) O(2) C(5) C(16) 56.2(2) yes
C(19) O(4) C(16) C(5) -89.8(2) yes
C(19) O(4) C(16) C(8) 149.4(3) yes
C(16) O(4) C(19) O(11) 81.9(3) yes
O(2) C(5) C(16) O(4) -171.6(2) yes
O(2) C(5) C(16) C(8) -51.9(2) yes
O(1) C(6) C(7) C(8) -60.6(2) yes
O(1) C(6) C(7) C(9) 58.5(2) yes
O(1) C(6) C(7) C(14) 178.2(2) yes
O(2) C(6) C(7) C(8) 58.3(2) yes
O(2) C(6) C(7) C(9) 177.4(2) yes
O(2) C(6) C(7) C(14) -62.9(2) yes
C(13) C(6) C(7) C(8) 175.0(2) yes
C(13) C(6) C(7) C(9) -66.0(2) yes
C(13) C(6) C(7) C(14) 53.7(2) yes
C(6) C(7) C(8) C(10) 175.9(2) yes
C(6) C(7) C(8) C(16) -55.1(2) yes
C(6) C(7) C(9) C(12) -174.9(3) yes
C(9) C(7) C(8) C(10) 55.8(2) yes
C(8) C(7) C(9) C(12) -55.4(2) yes
C(9) C(7) C(8) C(16) -175.2(2) yes
C(14) C(7) C(8) C(10) -64.5(2) yes
C(14) C(7) C(8) C(16) 64.5(2) yes
C(14) C(7) C(9) C(12) 66.1(2) yes
C(7) C(8) C(10) C(15) -57.4(2) yes
C(7) C(8) C(10) C(18) 177.3(3) yes
C(7) C(8) C(16) O(4) 169.4(2) yes
C(7) C(8) C(16) C(5) 51.4(2) yes
C(10) C(8) C(16) O(4) -64.4(2) yes
C(10) C(8) C(16) C(5) 177.7(2) yes
C(16) C(8) C(10) C(15) 177.1(2) yes
C(16) C(8) C(10) C(18) 51.8(2) yes
C(7) C(9) C(12) C(15) 55.6(2) yes
C(7) C(9) C(12) C(20) -179.0(3) yes
C(8) C(10) C(15) O(3) -65.1(2) yes
C(8) C(10) C(15) C(12) 57.3(2) yes
C(18) C(10) C(15) O(3) 63.8(2) yes
C(18) C(10) C(15) C(12) -173.8(3) yes
C(21) O(11) C(19) O(4) 82.6(3) yes
C(9) C(12) C(15) O(3) 66.1(2) yes
C(9) C(12) C(15) C(10) -55.4(2) yes
C(20) C(12) C(15) O(3) -58.5(2) yes
C(20) C(12) C(15) C(10) 180.0(3) yes

loop_
_cod_related_entry_id
_cod_related_entry_database
_cod_related_entry_code
1 ChemSpider 17242284
